data_4129515
loop_
_publ_author_name
'Mackay, Emily G.'
'Newton, Christopher G.'
'Toombs-Ruane, Henry'
'Lindeboom, Erik Jan'
'Fallon, Thomas'
'Willis, Anthony C.'
'Paddon-Row, Michael N'
'Sherburn, Michael S.'

_publ_section_title
;
 [5]Radialene.
;
_journal_issue 46
_journal_name_full 'Journal of the American Chemical Society'
_journal_page_first 14653
_journal_page_last 14659
_journal_paper_doi 10.1021/jacs.5b07445
_journal_volume 137
_journal_year 2015
_chemical_compound_source local
_chemical_formula_moiety 'C15 H8 Cl2 Fe2 O7'
_chemical_formula_sum 'C15 H8 Cl2 Fe2 O7'
_chemical_formula_weight 482.82
_space_group_IT_number 2
_space_group_name_Hall '-P 1'
_space_group_name_H-M_alt 'P -1'
_symmetry_cell_setting triclinic
_symmetry_space_group_name_H-M 'P -1'
_atom_sites_solution_hydrogens geom
_atom_sites_solution_primary direct
_audit_creation_date 12-07-05
_audit_creation_method CRYSTALS_ver_14.11
_audit_update_record
;
2012-07-05 - Report on C15 H8 Cl2 Fe2 O7
             by Anthony C. Willis
             for Henry Toombs-Ruane and Mick Sherburn
2012-07-05 - passes checkcif tests with minor warnings
;
_cell_angle_alpha 105.426(3)
_cell_angle_beta 107.762(5)
_cell_angle_gamma 90.024(4)
_cell_formula_units_Z 2
_cell_length_a 7.4527(5)
_cell_length_b 10.5578(7)
_cell_length_c 12.2041(8)
_cell_measurement_reflns_used 41732
_cell_measurement_temperature 200
_cell_measurement_theta_max 27.5
_cell_measurement_theta_min 2.6
_cell_volume 878.06(11)
_computing_cell_refinement 'DENZO/SCALEPACK (Otwinowski & Minor, 1997)'
_computing_data_collection 'COLLECT (Nonius, 2001).'
_computing_data_reduction 'DENZO/SCALEPACK (Otwinowski & Minor, 1997)'
_computing_molecular_graphics
;  
ORTEP-II (Johnson 1976) in teXsan (MSC, 1992-1997) 
;
_computing_publication_material 'CRYSTALS (Betteridge et al., 2003)'
_computing_structure_refinement 'CRYSTALS (Betteridge et al., 2003)'
_computing_structure_solution 'SIR92 (Altomare et al., 1994)'
_diffrn_ambient_temperature 200
_diffrn_measured_fraction_theta_full 0.995
_diffrn_measured_fraction_theta_max 0.987
_diffrn_measurement_device Area
_diffrn_measurement_device_type 'Nonius KappaCCD'
_diffrn_measurement_method ' \f and \w scans with CCD '
_diffrn_radiation_monochromator graphite
_diffrn_radiation_type 'Mo K\a'
_diffrn_radiation_wavelength 0.71073
_diffrn_reflns_av_R_equivalents 0.054
_diffrn_reflns_limit_h_max 9
_diffrn_reflns_limit_h_min -9
_diffrn_reflns_limit_k_max 13
_diffrn_reflns_limit_k_min -13
_diffrn_reflns_limit_l_max 15
_diffrn_reflns_limit_l_min -15
_diffrn_reflns_number 15834
_diffrn_reflns_theta_full 25.056
_diffrn_reflns_theta_max 27.534
_diffrn_reflns_theta_min 2.881
_diffrn_standards_number 0
_exptl_absorpt_coefficient_mu 1.991
_exptl_absorpt_correction_T_max 0.945
_exptl_absorpt_correction_T_min 0.755
_exptl_absorpt_correction_type multi-scan
_exptl_absorpt_process_details
;
multi-scan from symmetry-related measurements 
 Sortav (Blessing 1995,1997)
;
_exptl_crystal_colour yellow
_exptl_crystal_density_diffrn 1.826
_exptl_crystal_density_method 'not measured'
_exptl_crystal_description lath
_exptl_crystal_F_000 480
_exptl_crystal_size_max 0.250
_exptl_crystal_size_mid 0.090
_exptl_crystal_size_min 0.030
_refine_diff_density_max 0.32
_refine_diff_density_min -0.83
_refine_ls_extinction_method None
_refine_ls_goodness_of_fit_ref 0.9884
_refine_ls_hydrogen_treatment refxyz
_refine_ls_matrix_type full
_refine_ls_number_parameters 260
_refine_ls_number_reflns 3989
_refine_ls_number_restraints 0
_refine_ls_R_factor_all 0.0558
_refine_ls_R_factor_gt 0.0488
_refine_ls_shift/su_max 0.0215168
_refine_ls_shift/su_mean 0.0012889
_refine_ls_structure_factor_coef Fsqd
_refine_ls_weighting_details
;
 Method= Modified Sheldrick 
 w=1/[\s^2^(F^2^) + ( 0.08P)^2^ + 1.52P] 
 ,where P=(max(Fo^2^,0) + 2Fc^2^)/3 
;
_refine_ls_weighting_scheme calc
_refine_ls_wR_factor_all 0.1317
_refine_ls_wR_factor_gt 0.1247
_refine_ls_wR_factor_ref 0.1317
_reflns_limit_h_max 9
_reflns_limit_h_min -9
_reflns_limit_k_max 13
_reflns_limit_k_min -13
_reflns_limit_l_max 15
_reflns_limit_l_min 0
_reflns_number_gt 3554
_reflns_number_total 3989
_reflns_threshold_expression I>2.0\s(I)
_oxford_diffrn_Wilson_B_factor 2.94
_oxford_diffrn_Wilson_scale 2.67
_oxford_refine_ls_r_factor_ref 0.0558
_oxford_refine_ls_scale 0.658(2)
_oxford_reflns_number_all 3989
_oxford_reflns_threshold_expression_ref I>-10.0\s(I)
_oxford_structure_analysis_title '7051211 Compound X'
_cod_data_source_file ja5b07445_si_002.cif
_cod_data_source_block she1220a
_cod_original_cell_volume 878.07(11)
_cod_original_sg_symbol_H-M 'P -1 '
_cod_database_code 4129515

loop_
_symmetry_equiv_pos_as_xyz
x,y,z
-x,-y,-z

loop_
_atom_site_label
_atom_site_type_symbol
_atom_site_fract_x
_atom_site_fract_y
_atom_site_fract_z
_atom_site_U_iso_or_equiv
_atom_site_occupancy
_atom_site_adp_type
Fe13 Fe 0.45266(12) 0.05882(7) 0.24307(7) 0.0369 1.0000 Uani
Fe20 Fe 0.87182(11) 0.59000(7) 0.27215(6) 0.0356 1.0000 Uani
Cl1 Cl 0.3017(2) 0.25442(15) 0.06222(12) 0.0511 1.0000 Uani
Cl12 Cl 0.4556(2) 0.55522(13) 0.31848(14) 0.0464 1.0000 Uani
O7 O 0.8574(6) 0.2731(4) 0.3125(4) 0.0506 1.0000 Uani
O15 O 0.2896(9) -0.1049(5) -0.0056(4) 0.0702 1.0000 Uani
O17 O 0.3276(9) -0.0913(5) 0.3823(4) 0.0700 1.0000 Uani
O19 O 0.8300(8) -0.0331(5) 0.2532(5) 0.0687 1.0000 Uani
O22 O 1.0871(7) 0.7017(5) 0.1480(4) 0.0608 1.0000 Uani
O24 O 0.8492(9) 0.8181(5) 0.4688(4) 0.0665 1.0000 Uani
O26 O 1.1715(7) 0.4927(4) 0.4410(4) 0.0502 1.0000 Uani
C2 C 0.3496(8) 0.2274(5) 0.2033(4) 0.0375 1.0000 Uani
C3 C 0.2085(10) 0.1625(6) 0.2299(6) 0.0451 1.0000 Uani
C4 C 0.5334(9) 0.2575(5) 0.2879(5) 0.0387 1.0000 Uani
C5 C 0.5510(11) 0.2179(5) 0.3950(5) 0.0445 1.0000 Uani
C6 C 0.7067(8) 0.3133(5) 0.2729(5) 0.0383 1.0000 Uani
C8 C 0.6960(8) 0.4181(5) 0.2071(5) 0.0363 1.0000 Uani
C9 C 0.8186(9) 0.4154(5) 0.1352(5) 0.0420 1.0000 Uani
C10 C 0.5890(8) 0.5287(5) 0.2211(5) 0.0388 1.0000 Uani
C11 C 0.6106(9) 0.6259(6) 0.1630(6) 0.0428 1.0000 Uani
C14 C 0.3551(10) -0.0434(5) 0.0916(5) 0.0478 1.0000 Uani
C16 C 0.3783(10) -0.0355(5) 0.3267(5) 0.0495 1.0000 Uani
C18 C 0.6852(10) 0.0042(5) 0.2503(6) 0.0491 1.0000 Uani
C21 C 1.0056(9) 0.6616(6) 0.1995(5) 0.0459 1.0000 Uani
C23 C 0.8610(10) 0.7298(5) 0.3926(5) 0.0463 1.0000 Uani
C25 C 1.0549(9) 0.5290(5) 0.3732(5) 0.0408 1.0000 Uani
H31 H 0.198(11) 0.187(7) 0.312(7) 0.0545 1.0000 Uiso
H32 H 0.101(11) 0.119(7) 0.153(6) 0.0541 1.0000 Uiso
H51 H 0.685(12) 0.217(7) 0.440(7) 0.0543 1.0000 Uiso
H52 H 0.461(11) 0.238(6) 0.441(6) 0.0540 1.0000 Uiso
H91 H 0.911(11) 0.344(7) 0.136(6) 0.0501 1.0000 Uiso
H92 H 0.770(11) 0.430(6) 0.057(6) 0.0498 1.0000 Uiso
H111 H 0.549(10) 0.714(7) 0.184(6) 0.0508 1.0000 Uiso
H112 H 0.612(11) 0.603(7) 0.084(6) 0.0510 1.0000 Uiso

loop_
_atom_site_aniso_label
_atom_site_aniso_U_11
_atom_site_aniso_U_22
_atom_site_aniso_U_33
_atom_site_aniso_U_23
_atom_site_aniso_U_13
_atom_site_aniso_U_12
Fe13 0.0474(4) 0.0284(3) 0.0344(4) 0.0106(3) 0.0105(3) -0.0013(3)
Fe20 0.0430(4) 0.0307(3) 0.0339(4) 0.0119(3) 0.0109(3) -0.0016(3)
Cl1 0.0567(8) 0.0524(7) 0.0432(7) 0.0255(6) 0.0037(6) -0.0045(6)
Cl12 0.0501(8) 0.0393(6) 0.0565(8) 0.0168(6) 0.0236(6) 0.0084(5)
O7 0.042(2) 0.0410(19) 0.073(3) 0.0273(19) 0.014(2) 0.0072(17)
O15 0.091(4) 0.057(3) 0.044(2) -0.003(2) 0.010(2) -0.005(3)
O17 0.100(4) 0.060(3) 0.054(3) 0.028(2) 0.020(3) -0.019(3)
O19 0.056(3) 0.051(3) 0.099(4) 0.026(3) 0.020(3) 0.019(2)
O22 0.058(3) 0.077(3) 0.055(3) 0.036(2) 0.014(2) -0.010(2)
O24 0.093(4) 0.047(2) 0.048(3) 0.000(2) 0.018(2) 0.008(2)
O26 0.053(3) 0.053(2) 0.047(2) 0.0227(19) 0.011(2) 0.004(2)
C2 0.044(3) 0.033(2) 0.036(2) 0.0144(19) 0.009(2) 0.003(2)
C3 0.048(3) 0.041(3) 0.051(3) 0.017(3) 0.018(3) 0.001(2)
C4 0.051(3) 0.029(2) 0.032(2) 0.0082(19) 0.007(2) -0.001(2)
C5 0.064(4) 0.035(2) 0.035(3) 0.011(2) 0.014(3) -0.005(3)
C6 0.048(3) 0.026(2) 0.038(3) 0.010(2) 0.010(2) 0.003(2)
C8 0.043(3) 0.030(2) 0.036(3) 0.011(2) 0.012(2) -0.001(2)
C9 0.048(3) 0.040(3) 0.039(3) 0.008(2) 0.018(2) -0.003(2)
C10 0.044(3) 0.031(2) 0.038(3) 0.010(2) 0.008(2) -0.003(2)
C11 0.048(3) 0.040(3) 0.046(3) 0.024(2) 0.011(2) 0.006(2)
C14 0.060(4) 0.038(3) 0.046(3) 0.010(2) 0.019(3) -0.001(3)
C16 0.063(4) 0.037(3) 0.041(3) 0.012(2) 0.006(3) -0.010(3)
C18 0.063(4) 0.027(2) 0.053(3) 0.011(2) 0.014(3) 0.000(3)
C21 0.051(3) 0.045(3) 0.040(3) 0.017(2) 0.007(3) -0.003(3)
C23 0.054(3) 0.040(3) 0.042(3) 0.014(2) 0.010(3) 0.003(3)
C25 0.047(3) 0.037(3) 0.040(3) 0.010(2) 0.016(2) -0.006(2)

loop_
_atom_type_symbol
_atom_type_scat_dispersion_real
_atom_type_scat_dispersion_imag
_atom_type_scat_Cromer_Mann_a1
_atom_type_scat_Cromer_Mann_b1
_atom_type_scat_Cromer_Mann_a2
_atom_type_scat_Cromer_Mann_b2
_atom_type_scat_Cromer_Mann_a3
_atom_type_scat_Cromer_Mann_b3
_atom_type_scat_Cromer_Mann_a4
_atom_type_scat_Cromer_Mann_b4
_atom_type_scat_Cromer_Mann_c
_atom_type_scat_source
C 0.0033 0.0016 2.3100 20.8439 1.0200 10.2075 1.5886 0.5687 0.8650 51.6512 0.2156 'International Tables Vol C 4.2.6.8 and 6.1.1.4'
H 0.0000 0.0000 0.4930 10.5109 0.3229 26.1257 0.1402 3.1424 0.0408 57.7998 0.0030 'International Tables Vol C 4.2.6.8 and 6.1.1.4'
Cl 0.1484 0.1585 11.4604 0.0104 7.1964 1.1662 6.2556 18.5194 1.6455 47.7784 -9.5574 'International Tables Vol C 4.2.6.8 and 6.1.1.4'
Fe 0.3463 0.8444 11.7695 4.7611 7.3573 0.3072 3.5222 15.3535 2.3045 76.8805 1.0369 'International Tables Vol C 4.2.6.8 and 6.1.1.4'
O 0.0106 0.0060 3.0485 13.2771 2.2868 5.7011 1.5463 0.3239 0.8670 32.9089 0.2508 'International Tables Vol C 4.2.6.8 and 6.1.1.4'

loop_
_geom_angle_atom_site_label_1
_geom_angle_atom_site_label_2
_geom_angle_atom_site_label_3
_geom_angle
_geom_angle_publ_flag
C2 Fe13 C3 39.7(2) yes
C2 Fe13 C4 40.2(2) yes
C3 Fe13 C4 71.5(2) yes
C2 Fe13 C5 70.7(2) yes
C3 Fe13 C5 79.4(3) yes
C4 Fe13 C5 40.9(2) yes
C2 Fe13 C14 94.2(2) yes
C3 Fe13 C14 92.0(3) yes
C4 Fe13 C14 123.8(2) yes
C5 Fe13 C14 164.2(2) yes
C2 Fe13 C16 128.5(3) yes
C3 Fe13 C16 90.7(3) yes
C4 Fe13 C16 130.1(2) yes
C5 Fe13 C16 91.0(2) yes
C14 Fe13 C16 102.4(3) yes
C2 Fe13 C18 127.0(3) yes
C3 Fe13 C18 166.6(2) yes
C4 Fe13 C18 96.0(2) yes
C5 Fe13 C18 94.4(3) yes
C14 Fe13 C18 91.1(3) yes
C16 Fe13 C18 101.4(3) yes
C8 Fe20 C9 40.9(2) yes
C8 Fe20 C10 40.3(2) yes
C9 Fe20 C10 71.9(2) yes
C8 Fe20 C11 71.8(2) yes
C9 Fe20 C11 81.3(3) yes
C10 Fe20 C11 40.2(2) yes
C8 Fe20 C21 129.4(3) yes
C9 Fe20 C21 90.1(3) yes
C10 Fe20 C21 131.3(2) yes
C11 Fe20 C21 93.6(2) yes
C8 Fe20 C23 125.3(3) yes
C9 Fe20 C23 165.7(3) yes
C10 Fe20 C23 94.2(3) yes
C11 Fe20 C23 90.4(3) yes
C21 Fe20 C23 102.1(3) yes
C8 Fe20 C25 94.9(2) yes
C9 Fe20 C25 93.9(3) yes
C10 Fe20 C25 124.3(2) yes
C11 Fe20 C25 164.5(2) yes
C21 Fe20 C25 101.2(3) yes
C23 Fe20 C25 91.1(3) yes
Cl1 C2 Fe13 124.0(3) yes
Cl1 C2 C3 119.9(4) yes
Fe13 C2 C3 72.2(3) yes
Cl1 C2 C4 121.0(4) yes
Fe13 C2 C4 70.1(3) yes
C3 C2 C4 118.8(5) yes
Fe13 C3 C2 68.1(3) yes
Fe13 C3 H31 105(4) no
C2 C3 H31 120(5) no
Fe13 C3 H32 112(4) no
C2 C3 H32 110(4) no
H31 C3 H32 126(7) no
C2 C4 Fe13 69.7(3) yes
C2 C4 C5 113.4(5) yes
Fe13 C4 C5 70.1(3) yes
C2 C4 C6 127.4(5) yes
Fe13 C4 C6 124.4(4) yes
C5 C4 C6 119.0(5) yes
C4 C5 Fe13 69.0(3) yes
C4 C5 H51 110(4) no
Fe13 C5 H51 113(4) no
C4 C5 H52 124(4) no
Fe13 C5 H52 113(4) no
H51 C5 H52 118(6) no
C4 C6 O7 119.4(4) yes
C4 C6 C8 121.4(5) yes
O7 C6 C8 119.2(5) yes
C6 C8 Fe20 124.3(4) yes
C6 C8 C9 118.8(5) yes
Fe20 C8 C9 70.2(3) yes
C6 C8 C10 124.8(5) yes
Fe20 C8 C10 69.8(3) yes
C9 C8 C10 116.1(5) yes
C8 C9 Fe20 69.0(3) yes
C8 C9 H91 116(4) no
Fe20 C9 H91 122(4) no
C8 C9 H92 120(5) no
Fe20 C9 H92 112(4) no
H91 C9 H92 112(6) no
Cl12 C10 C8 121.4(4) yes
Cl12 C10 Fe20 124.0(3) yes
C8 C10 Fe20 69.9(3) yes
Cl12 C10 C11 120.5(5) yes
C8 C10 C11 117.8(5) yes
Fe20 C10 C11 71.4(3) yes
Fe20 C11 C10 68.4(3) yes
Fe20 C11 H111 122(4) no
C10 C11 H111 118(4) no
Fe20 C11 H112 109(5) no
C10 C11 H112 122(4) no
H111 C11 H112 111(5) no
O15 C14 Fe13 177.7(6) yes
O17 C16 Fe13 177.2(6) yes
Fe13 C18 O19 178.4(6) yes
O22 C21 Fe20 176.4(6) yes
O24 C23 Fe20 178.2(7) yes
O26 C25 Fe20 177.9(5) yes

loop_
_geom_bond_atom_site_label_1
_geom_bond_atom_site_label_2
_geom_bond_distance
_geom_bond_publ_flag
Fe13 C2 2.056(5) yes
Fe13 C3 2.109(7) yes
Fe13 C4 2.061(5) yes
Fe13 C5 2.076(6) yes
Fe13 C14 1.796(6) yes
Fe13 C16 1.796(6) yes
Fe13 C18 1.811(7) yes
Fe20 C8 2.059(5) yes
Fe20 C9 2.075(5) yes
Fe20 C10 2.058(6) yes
Fe20 C11 2.096(6) yes
Fe20 C21 1.801(6) yes
Fe20 C23 1.807(6) yes
Fe20 C25 1.787(6) yes
Cl1 C2 1.749(5) yes
Cl12 C10 1.738(6) yes
O7 C6 1.206(7) yes
O15 C14 1.142(7) yes
O17 C16 1.149(7) yes
O19 C18 1.142(9) yes
O22 C21 1.148(8) yes
O24 C23 1.153(7) yes
O26 C25 1.147(7) yes
C2 C3 1.416(8) yes
C2 C4 1.416(8) yes
C3 H31 0.99(7) no
C3 H32 1.02(7) no
C4 C5 1.445(7) yes
C4 C6 1.499(8) yes
C5 H51 0.98(8) no
C5 H52 0.99(8) no
C6 C8 1.519(7) yes
C8 C9 1.443(8) yes
C8 C10 1.417(8) yes
C9 H91 1.02(7) no
C9 H92 0.97(7) no
C10 C11 1.428(7) yes
C11 H111 1.04(7) no
C11 H112 0.94(7) no

loop_
_geom_contact_atom_site_label_1
_geom_contact_atom_site_label_2
_geom_contact_distance
_geom_contact_site_symmetry_2
_geom_contact_publ_flag
Cl1 O22 3.360(5) 2_665 no
Cl1 C11 3.539(8) 2_665 no
Cl1 O15 3.599(7) 2_655 no
Cl12 O26 3.100(6) 1_455 no
Cl12 C25 3.280(7) 1_455 no
Cl12 O26 3.523(5) 2_766 no
Cl12 O22 3.534(5) 1_455 no
Cl12 C21 3.538(6) 1_455 no
O7 C3 3.196(9) 1_655 no
O7 O24 3.262(7) 2_766 no
O7 O26 3.413(6) 2_766 no
O7 O15 3.513(6) 2_655 no
O7 C23 3.579(7) 2_766 no
O15 C9 3.219(7) 2_655 no
O15 C6 3.424(7) 2_655 no
O15 C18 3.48(1) 2_655 no
O15 O19 3.570(8) 2_655 no
O15 C8 3.582(7) 2_655 no
O17 O22 3.116(6) 1_445 no
O17 C5 3.229(8) 2_656 no
O17 O17 3.334(9) 2_656 no
O17 C21 3.343(7) 1_445 no
O17 C16 3.454(7) 2_656 no
O17 O24 3.469(8) 2_666 no
O19 C23 3.353(9) 1_545 no
O19 O24 3.374(9) 1_545 no
O19 C21 3.455(8) 1_545 no
O19 O22 3.571(8) 1_545 no
O22 C16 3.325(7) 1_665 no
O26 C25 3.264(9) 2_766 no
O26 O26 3.28(1) 2_766 no
O26 C6 3.387(7) 2_766 no
O26 C5 3.440(7) 2_766 no
O26 C23 3.541(9) 2_766 no

loop_
_geom_torsion_atom_site_label_1
_geom_torsion_atom_site_label_2
_geom_torsion_atom_site_label_3
_geom_torsion_atom_site_label_4
_geom_torsion
_geom_torsion_publ_flag
Fe13 C2 C4 C5 -56.2(4) no
Fe13 C2 C4 C6 118.3(6) no
Fe13 C3 C2 Cl1 119.6(4) no
Fe13 C3 C2 C4 -54.2(5) no
Fe13 C4 C2 Cl1 -118.5(4) no
Fe13 C4 C2 C3 55.2(5) no
Fe13 C4 C6 O7 -51.0(7) no
Fe13 C4 C6 C8 128.0(5) no
Fe13 C5 C4 C2 56.0(4) no
Fe13 C5 C4 C6 -119.1(5) no
Fe20 C8 C6 O7 -49.8(7) no
Fe20 C8 C6 C4 131.2(5) no
Fe20 C8 C10 Cl12 -118.3(4) no
Fe20 C8 C10 C11 54.8(4) no
Fe20 C9 C8 C6 -119.0(4) no
Fe20 C9 C8 C10 54.2(4) no
Fe20 C10 C8 C6 118.3(5) no
Fe20 C10 C8 C9 -54.4(4) no
Fe20 C11 C10 Cl12 119.1(4) no
Fe20 C11 C10 C8 -54.1(4) no
Cl1 C2 Fe13 C3 -114.5(5) no
Cl1 C2 Fe13 C4 114.6(6) no
Cl1 C2 Fe13 C5 148.9(5) no
Cl1 C2 Fe13 C14 -26.4(4) no
Cl1 C2 Fe13 C16 -135.9(4) no
Cl1 C2 Fe13 C18 68.1(4) no
Cl1 C2 C4 C5 -174.7(4) no
Cl1 C2 C4 C6 -0.1(8) no
Cl12 C10 Fe20 C8 115.0(6) no
Cl12 C10 Fe20 C9 147.2(4) no
Cl12 C10 Fe20 C11 -114.8(5) no
Cl12 C10 Fe20 C21 -139.3(4) no
Cl12 C10 Fe20 C23 -29.1(4) no
Cl12 C10 Fe20 C25 65.1(4) no
Cl12 C10 C8 C6 0.0(7) no
Cl12 C10 C8 C9 -172.7(4) no
O7 C6 C4 C2 -140.6(6) no
O7 C6 C4 C5 33.7(7) no
O7 C6 C8 C9 34.8(7) no
O7 C6 C8 C10 -137.7(5) no
C2 Fe13 C4 C5 125.8(6) no
C2 Fe13 C4 C6 -122.1(6) no
C2 Fe13 C5 C4 -33.7(4) no
C2 C3 Fe13 C4 31.0(3) no
C2 C3 Fe13 C5 72.5(3) no
C2 C3 Fe13 C14 -94.2(3) no
C2 C3 Fe13 C16 163.4(3) no
C2 C3 Fe13 C18 9(1) no
C2 C4 Fe13 C3 -30.6(4) no
C2 C4 Fe13 C5 -125.8(6) no
C2 C4 Fe13 C14 49.0(5) no
C2 C4 Fe13 C16 -105.3(4) no
C2 C4 Fe13 C18 144.4(4) no
C2 C4 C6 C8 38.4(8) no
C3 Fe13 C2 C4 130.9(5) no
C3 Fe13 C4 C5 95.2(5) no
C3 Fe13 C4 C6 -152.7(5) no
C3 Fe13 C5 C4 -73.9(4) no
C3 C2 Fe13 C4 -130.9(5) no
C3 C2 Fe13 C5 -96.7(4) no
C3 C2 Fe13 C14 88.1(4) no
C3 C2 Fe13 C16 -21.4(4) no
C3 C2 Fe13 C18 -177.4(4) no
C3 C2 C4 C5 -1.0(7) no
C3 C2 C4 C6 173.6(5) no
C4 C2 Fe13 C5 34.2(4) no
C4 C2 Fe13 C14 -141.1(4) no
C4 C2 Fe13 C16 109.5(4) no
C4 C2 Fe13 C18 -46.5(5) no
C4 C5 Fe13 C14 -16(2) no
C4 C5 Fe13 C16 -164.5(4) no
C4 C5 Fe13 C18 94.1(5) no
C4 C6 C8 C9 -144.3(5) no
C4 C6 C8 C10 43.2(7) no
C5 Fe13 C4 C6 112.1(6) no
C5 C4 Fe13 C14 174.8(5) no
C5 C4 Fe13 C16 20.5(6) no
C5 C4 Fe13 C18 -89.8(5) no
C5 C4 C6 C8 -147.3(5) no
C6 C4 Fe13 C14 -73.1(6) no
C6 C4 Fe13 C16 132.6(5) no
C6 C4 Fe13 C18 22.3(5) no
C6 C8 Fe20 C9 111.9(6) no
C6 C8 Fe20 C10 -119.0(7) no
C6 C8 Fe20 C11 -150.2(6) no
C6 C8 Fe20 C21 130.5(5) no
C6 C8 Fe20 C23 -73.2(6) no
C6 C8 Fe20 C25 21.6(6) no
C6 C8 C10 C11 173.1(4) no
C8 Fe20 C10 C11 -130.3(5) no
C8 Fe20 C11 C10 31.3(3) no
C8 C9 Fe20 C10 -31.8(3) no
C8 C9 Fe20 C11 -72.1(4) no
C8 C9 Fe20 C21 -165.7(4) no
C8 C9 Fe20 C23 -17(1) no
C8 C9 Fe20 C25 93.0(4) no
C8 C10 Fe20 C9 32.3(4) no
C8 C10 Fe20 C11 130.3(5) no
C8 C10 Fe20 C21 105.7(4) no
C8 C10 Fe20 C23 -144.1(4) no
C8 C10 Fe20 C25 -49.9(5) no
C9 Fe20 C8 C10 -129.1(5) no
C9 Fe20 C10 C11 -98.0(4) no
C9 Fe20 C11 C10 72.2(4) no
C9 C8 Fe20 C10 129.1(5) no
C9 C8 Fe20 C11 97.9(4) no
C9 C8 Fe20 C21 18.6(5) no
C9 C8 Fe20 C23 174.9(3) no
C9 C8 Fe20 C25 -90.3(4) no
C9 C8 C10 C11 0.4(6) no
C10 C8 Fe20 C11 -31.2(4) no
C10 C8 Fe20 C21 -110.5(4) no
C10 C8 Fe20 C23 45.8(5) no
C10 C8 Fe20 C25 140.6(4) no
C10 C11 Fe20 C21 161.7(4) no
C10 C11 Fe20 C23 -96.1(4) no
C10 C11 Fe20 C25 -1(1) no
C11 C10 Fe20 C21 -24.6(5) no
C11 C10 Fe20 C23 85.6(4) no
C11 C10 Fe20 C25 179.8(4) no

loop_
_oxford_twin_element_scale_factors
0.5202(16)
0.4798(16)
